data_4345470
loop_
_publ_author_name
'Feng, Xun'
'Feng, Yuquan'
'Guo, Nan'
'Sun, Yiling'
'Zhang, Tian'
'Ma, Lufang'
'Wang, Liya'

_publ_section_title
;
 Series d-f Heteronuclear Metal-Organic Frameworks: Color Tunability and
 Luminescent Probe with Switchable Properties.
;
_journal_issue 3
_journal_name_full 'Inorganic chemistry'
_journal_page_first 1713
_journal_page_last 1721
_journal_paper_doi 10.1021/acs.inorgchem.6b02851
_journal_volume 56
_journal_year 2017
_chemical_formula_moiety '0.25(C248 H208 Er12 N72 O140 Zn24)'
_chemical_formula_sum 'C62 H68 Er3 N18 O43 Zn6'
_chemical_formula_weight 2647.22
_chemical_name_systematic
;
 ? 
;
_space_group_crystal_system orthorhombic
_space_group_IT_number 62
_space_group_name_Hall '-P 2n 2a'
_space_group_name_H-M_alt 'P m c n'
_symmetry_space_group_name_Hall '-P 2n 2a'
_symmetry_space_group_name_H-M 'P m c n'
_atom_sites_solution_hydrogens geom
_atom_sites_solution_primary direct
_atom_sites_solution_secondary difmap
_audit_creation_date 2014-04-13
_audit_creation_method
;
  Olex2 1.1
  (compiled 2011.08.18 svn.r1932, GUI svn.r3819)
;
_cell_angle_alpha 90.00
_cell_angle_beta 90.00
_cell_angle_gamma 90.00
_cell_formula_units_Z 4
_cell_length_a 34.95(3)
_cell_length_b 17.274(14)
_cell_length_c 16.676(13)
_cell_measurement_reflns_used 5717
_cell_measurement_temperature 296(2)
_cell_measurement_theta_max 23.750
_cell_measurement_theta_min 2.331
_cell_volume 10068(14)
_computing_data_reduction 'SAINT v7.60A (Bruker, 2009)'
_computing_molecular_graphics
;
O. V. Dolomanov, L. J. Bourhis, R. J. Gildea, J. A. K. Howard and H. Puschmann,
OLEX2: a complete structure solution, refinement and analysis program.
J. Appl. Cryst. (2009). 42, 339-341.
;
_computing_publication_material
;
O. V. Dolomanov, L. J. Bourhis, R. J. Gildea, J. A. K. Howard and H. Puschmann,
OLEX2: a complete structure solution, refinement and analysis program.
J. Appl. Cryst. (2009). 42, 339-341.
;
_computing_structure_refinement
;
XL, G.M. Sheldrick, Acta Cryst.
(2008). A64, 112-122
;
_computing_structure_solution 'SHELXS-97 (Sheldrick, 1990)'
_diffrn_ambient_temperature 296.15
_diffrn_measured_fraction_theta_full 0.991
_diffrn_measured_fraction_theta_max 0.991
_diffrn_measurement_device_type 'CCD area detector'
_diffrn_measurement_method 'phi and omega scans'
_diffrn_radiation_monochromator graphite
_diffrn_radiation_type MoK\a
_diffrn_radiation_wavelength 0.71073
_diffrn_reflns_av_R_equivalents 0.0000
_diffrn_reflns_av_unetI/netI 0.1581
_diffrn_reflns_limit_h_max 43
_diffrn_reflns_limit_h_min 0
_diffrn_reflns_limit_k_max 21
_diffrn_reflns_limit_k_min 0
_diffrn_reflns_limit_l_max 20
_diffrn_reflns_limit_l_min 0
_diffrn_reflns_number 10361
_diffrn_reflns_theta_full 26.37
_diffrn_reflns_theta_max 26.37
_diffrn_reflns_theta_min 1.17
_diffrn_source 'fine-focus sealed tube'
_diffrn_source_current 30.0
_diffrn_source_power 1.5
_diffrn_source_voltage 50.0
_exptl_absorpt_coefficient_mu 3.953
_exptl_absorpt_correction_T_max 0.6932
_exptl_absorpt_correction_T_min 0.5885
_exptl_absorpt_correction_type none
_exptl_crystal_density_diffrn 1.652
_exptl_crystal_density_method 'not measured'
_exptl_crystal_F_000 4856
_exptl_crystal_size_max 0.15
_exptl_crystal_size_mid 0.12
_exptl_crystal_size_min 0.10
_refine_diff_density_max 3.448
_refine_diff_density_min -2.467
_refine_diff_density_rms 0.336
_refine_ls_extinction_method none
_refine_ls_goodness_of_fit_ref 1.016
_refine_ls_hydrogen_treatment mixed
_refine_ls_matrix_type full
_refine_ls_number_parameters 574
_refine_ls_number_reflns 10361
_refine_ls_number_restraints 4
_refine_ls_restrained_S_all 1.229
_refine_ls_R_factor_all 0.1277
_refine_ls_R_factor_gt 0.0756
_refine_ls_shift/su_max 0.000
_refine_ls_shift/su_mean 0.000
_refine_ls_structure_factor_coef Fsqd
_refine_ls_weighting_details 'calc w=1/[\s^2^(Fo^2^)+(0.1023P)^2^+0.0000P] where P=(Fo^2^+2Fc^2^)/3'
_refine_ls_weighting_scheme calc
_refine_ls_wR_factor_gt 0.1868
_refine_ls_wR_factor_ref 0.2195
_reflns_number_gt 5483
_reflns_number_total 10361
_reflns_threshold_expression >2sigma(I)
_cod_data_source_file ic6b02851_si_004.cif
_cod_data_source_block q-sr
_cod_original_cell_volume 10067(14)
_cod_original_formula_sum 'C62 H52 Er3 N18 O35 Zn6 (H2O)8'
_cod_database_code 4345470

loop_
_space_group_symop_id
_space_group_symop_operation_xyz
1 'x, y, z'
2 '-x+1/2, -y+1/2, z+1/2'
3 'x+1/2, -y, -z'
4 '-x, y+1/2, -z+1/2'
5 '-x, -y, -z'
6 'x-1/2, y-1/2, -z-1/2'
7 '-x-1/2, y, z'
8 'x, -y-1/2, z-1/2'

loop_
_atom_site_label
_atom_site_type_symbol
_atom_site_fract_x
_atom_site_fract_y
_atom_site_fract_z
_atom_site_U_iso_or_equiv
_atom_site_adp_type
_atom_site_occupancy
_atom_site_symmetry_multiplicity
_atom_site_calc_flag
_atom_site_refinement_flags
_atom_site_disorder_assembly
_atom_site_disorder_group
O1 O 0.5200(3) 0.3860(5) 0.6404(7) 0.038(3) Uani 1 1 d . . .
C6 C 0.4883(4) 0.4241(7) 0.6279(10) 0.030(4) Uani 1 1 d . . .
N14 N 0.3333(4) -0.0048(6) 0.3706(8) 0.036(3) Uani 1 1 d . . .
Er1 Er 0.446147(19) 0.55481(3) 0.48225(5) 0.0282(2) Uani 1 1 d . . .
Er2 Er 0.2500 0.15071(5) 0.59507(7) 0.0314(3) Uani 1 2 d SD . .
Zn1 Zn 0.34026(5) 0.43164(9) 0.76865(12) 0.0327(5) Uani 1 1 d . . .
Zn2 Zn 0.49068(5) -0.21188(9) 0.76159(13) 0.0407(5) Uani 1 1 d . . .
Zn3 Zn 0.33401(6) -0.17248(10) 0.56453(14) 0.0445(6) Uani 1 1 d . . .
O3 O 0.2916(4) 0.0476(6) 0.6196(8) 0.057(4) Uani 1 1 d . . .
O5 O 0.4115(4) 0.5458(6) 0.5973(8) 0.059(4) Uani 1 1 d . . .
O6 O 0.4844(3) 0.4682(5) 0.5640(7) 0.038(3) Uani 1 1 d . . .
O9 O 0.4827(3) -0.3582(5) 0.5597(7) 0.037(3) Uani 1 1 d . . .
N10 N 0.3268(4) -0.0942(6) 0.4721(9) 0.040(4) Uani 1 1 d . . .
O12 O 0.5053(3) -0.2993(6) 0.6706(8) 0.050(3) Uani 1 1 d . . .
O15 O 0.3586(3) -0.2628(6) 0.4861(7) 0.050(3) Uani 1 1 d . . .
O16 O 0.3371(3) 0.3268(6) 0.6845(7) 0.045(3) Uani 1 1 d . . .
N18 N 0.4409(3) -0.2093(6) 0.6924(9) 0.036(3) Uani 1 1 d . . .
N4 N 0.4612(4) 0.3560(7) 0.7492(9) 0.040(4) Uani 1 1 d . . .
O4 O 0.3609(3) 0.5153(6) 0.6769(7) 0.043(3) Uani 1 1 d . . .
O7 O 0.3233(3) 0.1524(5) 0.3671(7) 0.037(3) Uani 1 1 d . . .
N8 N 0.4013(3) 0.4097(6) 0.7654(8) 0.030(3) Uani 1 1 d . . .
C9 C 0.3039(5) -0.0149(8) 0.5892(11) 0.041(4) Uani 1 1 d . . .
C5 C 0.2500 0.5565(11) 0.7813(18) 0.050(7) Uani 1 2 d S . .
H5A H 0.2631 0.5561 0.8319 0.074 Uiso 0.50 1 calc PR A -1
H5B H 0.2241 0.5734 0.7891 0.074 Uiso 0.50 1 calc PR A -1
H5C H 0.2628 0.5912 0.7452 0.074 Uiso 0.50 1 calc PR A -1
C11 C 0.4788(4) -0.3086(7) 0.6160(10) 0.031(4) Uani 1 1 d . . .
C12 C 0.4087(4) -0.2511(8) 0.5837(10) 0.034(4) Uani 1 1 d . . .
O8 O 0.2922(4) -0.2471(7) 0.6044(12) 0.106(6) Uani 1 1 d . . .
H8A H 0.2745 -0.2336 0.6575 0.158 Uiso 1 1 d R . .
H8B H 0.2684 -0.2617 0.5659 0.158 Uiso 1 1 d R . .
C2 C 0.3929(4) -0.2843(8) 0.5080(10) 0.032(4) Uani 1 1 d . . .
N3 N 0.3850(4) -0.1962(7) 0.6227(9) 0.041(4) Uani 1 1 d . . .
C4 C 0.4193(4) 0.4472(7) 0.6986(10) 0.029(4) Uani 1 1 d . . .
N1 N 0.2826(3) 0.4341(6) 0.7273(9) 0.035(3) Uani 1 1 d . . .
O10 O 0.3112(4) -0.0766(6) 0.6331(8) 0.055(4) Uani 1 1 d . . .
C8 C 0.4566(4) 0.4128(8) 0.6892(10) 0.032(4) Uani 1 1 d . . .
O11 O 0.2912(4) 0.1561(5) 0.4850(7) 0.057(4) Uani 1 1 d . . .
C1 C 0.2706(4) 0.3644(8) 0.6937(10) 0.038(4) Uani 1 1 d . . .
C13 C 0.4425(4) -0.2606(7) 0.6280(10) 0.030(4) Uani 1 1 d . . .
C17 C 0.3376(4) -0.0827(8) 0.3948(11) 0.035(4) Uani 1 1 d . . .
C18 C 0.3188(4) 0.0328(8) 0.4382(10) 0.035(4) Uani 1 1 d . . .
C19 C 0.3101(5) 0.1204(8) 0.4283(12) 0.046(5) Uani 1 1 d . . .
O20 O 0.2919(3) 0.2463(6) 0.6274(8) 0.057(4) Uani 1 1 d . . .
C21 C 0.4617(5) -0.4073(9) 0.9732(11) 0.048(5) Uani 1 1 d . . .
C22 C 0.3956(4) 0.5065(7) 0.6540(11) 0.039(4) Uani 1 1 d . . .
C23 C 0.4283(5) 0.3552(8) 0.7921(10) 0.036(4) Uani 1 1 d . . .
C25 C 0.3150(5) -0.0190(8) 0.5016(11) 0.037(4) Uani 1 1 d . . .
C26 C 0.2500 0.4740(11) 0.7455(15) 0.034(6) Uani 1 2 d S . .
C27 C 0.4482(6) -0.4678(10) 1.0324(13) 0.056(6) Uani 1 1 d . . .
C28 C 0.4896(5) -0.3516(8) 0.9853(12) 0.046(5) Uani 1 1 d . . .
H28 H 0.5020 -0.3509 1.0346 0.055 Uiso 1 1 calc R . .
O29 O 0.4126(3) -0.3319(5) 0.4649(7) 0.038(3) Uani 1 1 d . . .
C31 C 0.3022(5) 0.3080(8) 0.6705(11) 0.044(5) Uani 1 1 d . . .
C32 C 0.4162(6) -0.5173(11) 1.0200(15) 0.072(7) Uani 1 1 d . . .
H32 H 0.4032 -0.5170 0.9714 0.086 Uiso 1 1 calc R . .
N34 N 0.4820(4) -0.2966(7) 0.8503(10) 0.052(4) Uani 1 1 d . . .
C36 C 0.4063(5) -0.1725(7) 0.6911(9) 0.032(4) Uani 1 1 d . . .
N44 N 0.4239(6) -0.5747(12) 1.1567(15) 0.096(8) Uani 1 1 d . . .
H44 H 0.4169 -0.6073 1.1928 0.116 Uiso 1 1 calc R . .
C45 C 0.4686(6) -0.4740(10) 1.1100(12) 0.058(5) Uani 1 1 d . . .
H45 H 0.4899 -0.4435 1.1204 0.070 Uiso 1 1 calc R . .
C50 C 0.4572(5) -0.3538(10) 0.8341(14) 0.066(6) Uani 1 1 d . . .
H50 H 0.4470 -0.3574 0.7828 0.079 Uiso 1 1 calc R . .
O51 O 0.3848(4) 0.5174(7) 0.4305(11) 0.096(6) Uani 1 1 d . . .
H51A H 0.3739 0.4673 0.4503 0.144 Uiso 1 1 d R . .
H51B H 0.3636 0.5543 0.4411 0.144 Uiso 1 1 d R . .
C53 C 0.3909(6) -0.1164(10) 0.7484(12) 0.068(6) Uani 1 1 d . . .
H53A H 0.3819 -0.1431 0.7953 0.101 Uiso 1 1 calc R . .
H53B H 0.3700 -0.0889 0.7242 0.101 Uiso 1 1 calc R . .
H53C H 0.4105 -0.0804 0.7634 0.101 Uiso 1 1 calc R . .
C58 C 0.3485(6) -0.1473(8) 0.3389(13) 0.064(6) Uani 1 1 d . . .
H58A H 0.3257 -0.1711 0.3182 0.096 Uiso 1 1 calc R . .
H58B H 0.3633 -0.1851 0.3675 0.096 Uiso 1 1 calc R . .
H58C H 0.3633 -0.1269 0.2953 0.096 Uiso 1 1 calc R . .
C59 C 0.4191(6) 0.3035(10) 0.8623(13) 0.070(7) Uani 1 1 d . . .
H59A H 0.4209 0.2503 0.8460 0.105 Uiso 1 1 calc R . .
H59B H 0.3936 0.3140 0.8806 0.105 Uiso 1 1 calc R . .
H59C H 0.4369 0.3133 0.9049 0.105 Uiso 1 1 calc R . .
C3 C 0.4550(7) -0.5274(13) 1.1682(14) 0.077(7) Uani 1 1 d . . .
H3 H 0.4678 -0.5304 1.2169 0.093 Uiso 1 1 calc R . .
C10 C 0.4042(7) -0.5680(13) 1.0840(18) 0.089(9) Uani 1 1 d . . .
H10 H 0.3822 -0.5976 1.0766 0.107 Uiso 1 1 calc R . .
C15 C 0.4462(5) -0.4092(10) 0.8925(13) 0.057(5) Uani 1 1 d . . .
H15 H 0.4286 -0.4474 0.8788 0.069 Uiso 1 1 calc R . .
C16 C 0.4997(6) -0.2995(10) 0.9319(16) 0.074(7) Uani 1 1 d . . .
H16 H 0.5184 -0.2634 0.9452 0.089 Uiso 1 1 calc R . .
O18 O 0.4484(4) 0.4391(6) 0.4066(9) 0.069(5) Uani 1 1 d . . .
H18A H 0.4624 0.3998 0.4317 0.104 Uiso 1 1 d R . .
H18B H 0.4243 0.4177 0.3970 0.104 Uiso 1 1 d R . .
O2 O 0.2500 0.1384(10) 0.7436(13) 0.075(6) Uani 1 2 d SD . .
H2 H 0.2500 0.184(8) 0.764(19) 0.113 Uiso 1 2 d SD . .

loop_
_atom_site_aniso_label
_atom_site_aniso_U_11
_atom_site_aniso_U_22
_atom_site_aniso_U_33
_atom_site_aniso_U_23
_atom_site_aniso_U_13
_atom_site_aniso_U_12
O1 0.037(7) 0.031(5) 0.045(8) 0.005(5) 0.007(6) 0.009(4)
C6 0.041(9) 0.021(6) 0.028(10) 0.005(6) -0.007(8) 0.001(6)
N14 0.046(9) 0.033(6) 0.028(9) -0.004(6) 0.005(7) 0.012(6)
Er1 0.0267(4) 0.0193(3) 0.0386(5) 0.0021(3) 0.0027(3) 0.0029(2)
Er2 0.0354(6) 0.0194(4) 0.0394(7) -0.0076(4) 0.000 0.000
Zn1 0.0268(10) 0.0276(8) 0.0438(14) -0.0021(8) 0.0036(9) -0.0027(7)
Zn2 0.0354(11) 0.0309(9) 0.0560(16) -0.0105(8) -0.0015(10) -0.0041(8)
Zn3 0.0417(12) 0.0331(9) 0.0587(17) 0.0129(9) 0.0031(11) 0.0139(8)
O3 0.065(9) 0.051(7) 0.053(10) 0.004(6) 0.006(7) 0.028(6)
O5 0.068(9) 0.046(6) 0.062(11) 0.026(6) 0.028(7) 0.024(6)
O6 0.033(6) 0.029(5) 0.052(9) 0.014(5) 0.013(6) 0.007(4)
O9 0.038(6) 0.029(5) 0.044(8) -0.012(5) 0.000(6) 0.010(4)
N10 0.055(9) 0.025(6) 0.040(10) 0.008(6) 0.011(7) 0.010(6)
O12 0.037(7) 0.046(6) 0.066(10) -0.027(6) -0.004(6) 0.008(5)
O15 0.034(7) 0.044(6) 0.072(10) -0.007(6) -0.011(6) 0.015(5)
O16 0.029(6) 0.037(6) 0.068(10) -0.021(6) -0.006(6) -0.001(5)
N18 0.023(7) 0.026(6) 0.060(11) -0.006(6) 0.000(7) 0.005(5)
N4 0.027(7) 0.039(7) 0.054(11) 0.022(6) 0.009(7) 0.010(5)
O4 0.041(7) 0.040(6) 0.048(9) 0.008(5) 0.023(6) 0.010(5)
O7 0.049(7) 0.027(5) 0.036(8) 0.007(5) 0.009(6) 0.003(5)
N8 0.034(7) 0.027(6) 0.030(9) 0.008(5) -0.005(6) 0.000(5)
C9 0.038(10) 0.040(8) 0.044(12) 0.013(8) 0.016(9) 0.020(7)
C5 0.039(14) 0.032(11) 0.08(2) -0.023(12) 0.000 0.000
C11 0.033(9) 0.024(7) 0.036(11) -0.001(6) 0.002(8) -0.010(6)
C12 0.037(9) 0.031(7) 0.034(11) 0.003(7) -0.019(8) 0.004(6)
O8 0.065(10) 0.057(8) 0.19(2) 0.035(10) 0.025(11) 0.003(7)
C2 0.033(9) 0.033(7) 0.030(11) 0.006(7) -0.005(8) 0.007(6)
N3 0.040(8) 0.036(7) 0.049(11) -0.002(6) -0.006(7) 0.016(6)
C4 0.027(8) 0.028(7) 0.031(11) 0.003(6) 0.003(7) 0.003(6)
N1 0.027(7) 0.028(6) 0.049(10) 0.000(6) -0.003(7) -0.002(5)
O10 0.065(9) 0.047(6) 0.053(9) 0.023(6) 0.018(7) 0.029(6)
C8 0.023(8) 0.032(7) 0.040(11) 0.002(7) 0.015(7) 0.011(6)
O11 0.112(12) 0.021(5) 0.038(9) -0.002(5) 0.019(7) 0.013(6)
C1 0.042(10) 0.030(7) 0.044(12) -0.012(7) 0.007(8) -0.008(6)
C13 0.028(8) 0.021(6) 0.043(11) -0.004(6) -0.013(8) 0.004(6)
C17 0.038(9) 0.027(7) 0.040(12) 0.005(7) -0.004(8) 0.000(6)
C18 0.044(10) 0.025(7) 0.038(12) -0.001(7) -0.011(8) 0.004(6)
C19 0.046(11) 0.018(7) 0.073(16) -0.002(8) -0.004(10) -0.002(7)
O20 0.027(6) 0.047(6) 0.097(11) -0.046(7) 0.005(7) 0.008(5)
C21 0.060(12) 0.039(9) 0.044(14) 0.001(8) 0.000(10) 0.013(8)
C22 0.031(9) 0.019(6) 0.069(14) 0.009(7) 0.017(9) 0.011(6)
C23 0.039(10) 0.036(8) 0.032(11) 0.020(7) -0.007(8) 0.002(7)
C25 0.037(10) 0.033(7) 0.041(12) -0.002(7) 0.011(8) 0.006(6)
C26 0.019(11) 0.033(10) 0.051(18) 0.003(10) 0.000 0.000
C27 0.061(13) 0.040(9) 0.066(17) 0.001(9) -0.014(11) 0.015(9)
C28 0.058(12) 0.028(8) 0.051(14) 0.003(8) -0.010(10) 0.000(7)
O29 0.042(7) 0.032(5) 0.039(8) -0.004(5) 0.007(6) 0.009(5)
C31 0.061(12) 0.019(7) 0.052(14) -0.013(7) 0.009(10) -0.003(7)
C32 0.058(14) 0.058(11) 0.10(2) 0.036(12) 0.001(13) -0.001(10)
N34 0.051(10) 0.031(7) 0.076(14) -0.002(7) -0.002(9) -0.002(6)
C36 0.055(11) 0.030(7) 0.010(9) -0.003(6) 0.005(7) 0.012(7)
N44 0.074(15) 0.098(15) 0.12(2) 0.050(14) 0.004(14) 0.011(12)
C45 0.087(16) 0.057(11) 0.030(13) -0.001(9) 0.015(11) 0.005(10)
C50 0.049(12) 0.057(11) 0.09(2) 0.012(11) -0.010(12) -0.019(9)
O51 0.034(8) 0.047(7) 0.207(19) -0.020(10) -0.024(10) -0.003(6)
C53 0.076(15) 0.045(10) 0.081(18) 0.003(10) 0.006(12) 0.025(10)
C58 0.087(16) 0.030(8) 0.076(17) 0.008(9) -0.003(12) 0.011(9)
C59 0.067(14) 0.072(13) 0.071(17) 0.040(12) 0.032(12) 0.022(11)
C3 0.10(2) 0.086(16) 0.049(17) -0.009(13) -0.013(13) 0.014(14)
C10 0.047(14) 0.090(16) 0.13(3) 0.043(16) 0.021(16) -0.015(11)
C15 0.055(13) 0.058(11) 0.060(16) 0.012(10) -0.009(11) -0.016(9)
C16 0.055(13) 0.044(10) 0.12(2) -0.029(12) -0.010(14) 0.000(9)
O18 0.060(9) 0.051(7) 0.097(13) -0.031(7) -0.029(8) 0.014(6)
O2 0.112(18) 0.066(13) 0.047(15) -0.016(10) 0.000 0.000

loop_
_atom_type_symbol
_atom_type_description
_atom_type_scat_dispersion_real
_atom_type_scat_dispersion_imag
_atom_type_scat_source
C C 0.0033 0.0016 'International Tables Vol C Tables 4.2.6.8 and 6.1.1.4'
H H 0.0000 0.0000 'International Tables Vol C Tables 4.2.6.8 and 6.1.1.4'
Er Er -0.2586 4.9576 'International Tables Vol C Tables 4.2.6.8 and 6.1.1.4'
N N 0.0061 0.0033 'International Tables Vol C Tables 4.2.6.8 and 6.1.1.4'
O O 0.0106 0.0060 'International Tables Vol C Tables 4.2.6.8 and 6.1.1.4'
Zn Zn 0.2839 1.4301 'International Tables Vol C Tables 4.2.6.8 and 6.1.1.4'

loop_
_geom_angle_atom_site_label_1
_geom_angle_atom_site_label_2
_geom_angle_atom_site_label_3
_geom_angle
_geom_angle_site_symmetry_1
_geom_angle_site_symmetry_3
C6 O1 Er1 93.6(9) . 5_666
C6 O1 Zn2 109.6(9) . 4_656
Zn2 O1 Er1 154.0(4) 4_656 5_666
O1 C6 Er1 60.3(8) . 5_666
O1 C6 O6 120.7(14) . .
O1 C6 C8 116.5(13) . .
O6 C6 Er1 60.5(7) . 5_666
O6 C6 C8 122.8(13) . .
C8 C6 Er1 176.1(11) . 5_666
C17 N14 Zn1 141.3(11) . 8_565
C18 N14 Zn1 114.1(9) . 8_565
C18 N14 C17 104.6(13) . .
O1 Er1 C6 26.1(3) 5_666 5_666
O1 Er1 O6 52.5(3) 5_666 5_666
O5 Er1 O1 160.4(3) . 5_666
O5 Er1 C6 160.8(5) . 5_666
O5 Er1 O6 138.0(4) . 5_666
O5 Er1 O6 77.1(4) . .
O5 Er1 O9 82.5(5) . 1_565
O5 Er1 O29 83.9(4) . 1_565
O5 Er1 O51 79.0(6) . .
O5 Er1 O18 114.2(5) . .
O6 Er1 O1 116.0(3) . 5_666
O6 Er1 C6 89.9(4) . 5_666
O6 Er1 C6 26.4(3) 5_666 5_666
O6 Er1 O6 63.5(4) . 5_666
O9 Er1 O1 86.2(4) 1_565 5_666
O9 Er1 C6 80.9(4) 1_565 5_666
O9 Er1 O6 75.6(4) 1_565 5_666
O9 Er1 O6 77.7(4) 1_565 .
O9 Er1 O51 148.5(4) 1_565 .
O9 Er1 O18 144.4(4) 1_565 .
O29 Er1 O1 78.3(3) 1_565 5_666
O29 Er1 C6 102.2(4) 1_565 5_666
O29 Er1 O6 151.2(4) 1_565 .
O29 Er1 O6 125.0(3) 1_565 5_666
O29 Er1 O9 78.6(4) 1_565 1_565
O29 Er1 O51 74.2(4) 1_565 .
O29 Er1 O18 132.0(4) 1_565 .
O51 Er1 O1 103.4(5) . 5_666
O51 Er1 C6 120.1(5) . 5_666
O51 Er1 O6 121.9(4) . .
O51 Er1 O6 133.8(5) . 5_666
O18 Er1 O1 84.1(4) . 5_666
O18 Er1 C6 75.4(4) . 5_666
O18 Er1 O6 76.1(4) . .
O18 Er1 O6 71.3(4) . 5_666
O18 Er1 O51 67.0(5) . .
O3 Er2 O3 76.9(6) 7_655 .
O3 Er2 O2 76.1(5) 7_655 .
O3 Er2 O2 76.1(5) . .
O11 Er2 O3 123.5(4) 7_655 .
O11 Er2 O3 77.6(4) . .
O11 Er2 O3 77.6(4) 7_655 7_655
O11 Er2 O3 123.5(4) . 7_655
O11 Er2 O11 76.1(7) 7_655 .
O11 Er2 O2 141.9(4) . .
O11 Er2 O2 141.9(4) 7_655 .
O20 Er2 O3 156.1(5) 7_655 .
O20 Er2 O3 156.1(5) . 7_655
O20 Er2 O3 96.4(4) 7_655 7_655
O20 Er2 O3 96.4(4) . .
O20 Er2 O11 76.1(4) 7_655 7_655
O20 Er2 O11 76.1(4) . .
O20 Er2 O11 123.7(4) . 7_655
O20 Er2 O11 123.7(4) 7_655 .
O20 Er2 O20 80.3(5) . 7_655
O20 Er2 O2 80.0(5) . .
O20 Er2 O2 80.0(5) 7_655 .
N14 Zn1 O16 161.9(4) 8_566 .
N14 Zn1 O4 101.5(4) 8_566 .
N14 Zn1 O7 76.9(4) 8_566 8_566
N14 Zn1 N8 103.6(5) 8_566 .
O4 Zn1 O16 96.2(4) . .
O4 Zn1 O7 175.8(4) . 8_566
O7 Zn1 O16 85.7(4) 8_566 .
N8 Zn1 O16 83.9(4) . .
N8 Zn1 O4 77.1(4) . .
N8 Zn1 O7 99.4(4) . 8_566
N1 Zn1 N14 98.0(5) . 8_566
N1 Zn1 O16 76.8(4) . .
N1 Zn1 O4 94.1(5) . .
N1 Zn1 O7 90.0(5) . 8_566
N1 Zn1 N8 157.9(5) . .
O12 Zn2 O1 175.5(4) . 4_646
N18 Zn2 O1 103.5(4) . 4_646
N18 Zn2 O12 80.0(5) . .
N18 Zn2 N34 106.5(6) . .
N4 Zn2 O1 77.5(4) 4_646 4_646
N4 Zn2 O12 98.1(5) 4_646 .
N4 Zn2 N18 128.3(5) 4_646 .
N4 Zn2 N34 125.2(6) 4_646 .
N34 Zn2 O1 89.3(5) . 4_646
N34 Zn2 O12 92.4(5) . .
N10 Zn3 O15 93.9(5) . .
N10 Zn3 N3 125.7(5) . .
N10 Zn3 O10 81.3(5) . .
O8 Zn3 N10 124.4(6) . .
O8 Zn3 O15 91.5(6) . .
O8 Zn3 N3 109.6(6) . .
O8 Zn3 O10 92.7(6) . .
N3 Zn3 O15 78.6(5) . .
N3 Zn3 O10 102.8(5) . .
O10 Zn3 O15 174.9(4) . .
C9 O3 Er2 142.3(12) . .
C22 O5 Er1 152.2(10) . .
C6 O6 Er1 93.1(8) . 5_666
C6 O6 Er1 150.3(9) . .
Er1 O6 Er1 116.5(4) . 5_666
C11 O9 Er1 140.4(10) . 1_545
C17 N10 Zn3 140.4(10) . .
C17 N10 C25 105.6(12) . .
C25 N10 Zn3 111.6(11) . .
C11 O12 Zn2 113.5(9) . .
C2 O15 Zn3 113.0(10) . .
C31 O16 Zn1 110.9(9) . .
C13 N18 Zn2 112.2(9) . .
C36 N18 Zn2 139.1(11) . .
C36 N18 C13 108.7(12) . .
C8 N4 Zn2 115.3(9) . 4_656
C23 N4 Zn2 137.3(10) . 4_656
C23 N4 C8 106.5(11) . .
C22 O4 Zn1 115.8(9) . .
C19 O7 Zn1 113.8(9) . 8_565
C4 N8 Zn1 111.8(9) . .
C23 N8 Zn1 140.4(10) . .
C23 N8 C4 104.7(12) . .
O3 C9 O10 122.2(17) . .
O3 C9 C25 120.9(14) . .
O10 C9 C25 116.6(13) . .
O9 C11 O12 121.0(14) . .
O9 C11 C13 123.4(14) . .
O12 C11 C13 115.5(13) . .
N3 C12 C2 115.3(12) . .
C13 C12 C2 135.4(14) . .
C13 C12 N3 109.3(13) . .
O15 C2 C12 117.8(13) . .
O29 C2 O15 120.8(14) . .
O29 C2 C12 121.3(13) . .
C12 N3 Zn3 115.0(10) . .
C12 N3 C36 104.6(12) . .
C36 N3 Zn3 140.4(10) . .
N8 C4 C8 107.1(12) . .
N8 C4 C22 116.6(12) . .
C8 C4 C22 136.2(14) . .
C1 N1 Zn1 113.5(9) . .
C26 N1 Zn1 136.6(12) . .
C26 N1 C1 105.9(13) . .
C9 O10 Zn3 113.4(11) . .
N4 C8 C6 118.9(12) . .
N4 C8 C4 108.3(12) . .
C4 C8 C6 132.8(14) . .
C19 O11 Er2 149.4(10) . .
N1 C1 C1 107.6(8) . 7_655
N1 C1 C31 115.8(13) . .
C1 C1 C31 136.5(8) 7_655 .
N18 C13 C11 118.7(12) . .
N18 C13 C12 107.3(12) . .
C12 C13 C11 133.8(14) . .
N14 C17 C58 123.9(15) . .
N10 C17 N14 112.4(13) . .
N10 C17 C58 123.4(13) . .
N14 C18 C19 116.1(14) . .
C25 C18 N14 110.4(12) . .
C25 C18 C19 133.5(15) . .
O7 C19 O11 124.6(13) . .
O7 C19 C18 116.5(15) . .
O11 C19 C18 118.9(16) . .
C31 O20 Er2 151.8(11) . .
C28 C21 C27 127.3(18) . .
C28 C21 C15 114.5(17) . .
C15 C21 C27 118.1(16) . .
O5 C22 C4 118.6(13) . .
O4 C22 O5 124.4(14) . .
O4 C22 C4 116.9(14) . .
N4 C23 N8 113.4(13) . .
N4 C23 C59 126.6(13) . .
N8 C23 C59 120.0(15) . .
N10 C25 C9 116.2(13) . .
C18 C25 N10 107.0(14) . .
C18 C25 C9 136.7(13) . .
N1 C26 C5 123.5(9) . .
N1 C26 C5 123.5(9) 7_655 .
N1 C26 N1 113.0(18) 7_655 .
C32 C27 C21 124.6(19) . .
C32 C27 C45 117.5(19) . .
C45 C27 C21 117.9(17) . .
C16 C28 C21 124.5(19) . .
C2 O29 Er1 138.0(10) . 1_545
O16 C31 C1 118.8(12) . .
O16 C31 O20 123.7(14) . .
O20 C31 C1 116.9(15) . .
C27 C32 C10 119(2) . .
C50 N34 Zn2 117.6(14) . .
C50 N34 C16 115.1(16) . .
C16 N34 Zn2 127.2(12) . .
N18 C36 N3 110.0(12) . .
N18 C36 C53 128.7(16) . .
N3 C36 C53 121.3(15) . .
C3 N44 C10 118(2) . .
C3 C45 C27 119(2) . .
N34 C50 C15 122(2) . .
N44 C3 C45 124(2) . .
N44 C10 C32 123(2) . .
C50 C15 C21 121.3(17) . .
C28 C16 N34 121.9(17) . .

loop_
_geom_bond_atom_site_label_1
_geom_bond_atom_site_label_2
_geom_bond_distance
_geom_bond_site_symmetry_2
O1 C6 1.304(17) .
O1 Er1 2.575(10) 5_666
O1 Zn2 2.381(10) 4_656
C6 Er1 2.958(16) 5_666
C6 O6 1.318(17) .
C6 C8 1.52(2) .
N14 Zn1 2.133(13) 8_565
N14 C17 1.413(17) .
N14 C18 1.397(19) .
Er1 O1 2.575(11) 5_666
Er1 C6 2.958(16) 5_666
Er1 O5 2.274(12) .
Er1 O6 2.425(10) .
Er1 O6 2.577(10) 5_666
Er1 O9 2.359(10) 1_565
Er1 O29 2.301(9) 1_565
Er1 O51 2.401(12) .
Er1 O18 2.365(11) .
Er2 O3 2.335(11) .
Er2 O3 2.335(11) 7_655
Er2 O11 2.335(12) .
Er2 O11 2.335(12) 7_655
Er2 O20 2.272(10) .
Er2 O20 2.272(10) 7_655
Er2 O2 2.49(2) .
Zn1 N14 2.133(13) 8_566
Zn1 O16 2.293(10) .
Zn1 O4 2.226(10) .
Zn1 O7 2.271(11) 8_566
Zn1 N8 2.167(12) .
Zn1 N1 2.130(12) .
Zn2 O1 2.381(10) 4_646
Zn2 O12 2.201(11) .
Zn2 N18 2.089(13) .
Zn2 N4 2.058(12) 4_646
Zn2 N34 2.103(15) .
Zn3 N10 2.065(13) .
Zn3 O15 2.210(11) .
Zn3 O8 2.059(13) .
Zn3 N3 2.069(13) .
Zn3 O10 2.164(11) .
O3 C9 1.267(17) .
O5 C22 1.291(18) .
O6 Er1 2.577(10) 5_666
O9 Er1 2.359(10) 1_545
O9 C11 1.278(17) .
N10 C17 1.36(2) .
N10 C25 1.450(18) .
O12 C11 1.309(18) .
O15 C2 1.308(17) .
O16 C31 1.284(19) .
N18 C13 1.393(19) .
N18 C36 1.364(18) .
N4 Zn2 2.058(12) 4_656
N4 C8 1.411(18) .
N4 C23 1.35(2) .
O4 C22 1.278(17) .
O7 Zn1 2.271(11) 8_565
O7 C19 1.25(2) .
N8 C4 1.434(19) .
N8 C23 1.404(17) .
C9 O10 1.318(17) .
C9 C25 1.51(2) .
C5 C26 1.54(3) .
C11 C13 1.53(2) .
C12 C2 1.49(2) .
C12 N3 1.419(19) .
C12 C13 1.40(2) .
C2 O29 1.289(17) .
N3 C36 1.42(2) .
C4 C8 1.441(19) .
C4 C22 1.513(19) .
N1 C1 1.393(17) .
N1 C26 1.367(16) .
O11 C19 1.31(2) .
C1 C1 1.44(3) 7_655
C1 C31 1.52(2) .
C17 C58 1.50(2) .
C18 C19 1.552(18) .
C18 C25 1.39(2) .
O20 C31 1.334(17) .
C21 C27 1.51(3) .
C21 C28 1.38(2) .
C21 C15 1.45(3) .
C23 C59 1.51(2) .
C26 N1 1.367(16) 7_655
C27 C32 1.42(3) .
C27 C45 1.48(3) .
C28 C16 1.31(3) .
O29 Er1 2.301(9) 1_545
C32 C10 1.44(3) .
N34 C50 1.34(2) .
N34 C16 1.50(3) .
C36 C53 1.47(2) .
N44 C3 1.37(3) .
N44 C10 1.40(3) .
C45 C3 1.42(3) .
C50 C15 1.42(3) .

loop_
_platon_squeeze_void_nr
_platon_squeeze_void_average_x
_platon_squeeze_void_average_y
_platon_squeeze_void_average_z
_platon_squeeze_void_volume
_platon_squeeze_void_count_electrons
_platon_squeeze_void_content
1 0.250 0.250 0.103 1205 687 ' '
2 0.750 0.750 -0.122 1205 668 ' '
